data_2224285
loop_
_publ_author_name
'Cuffini, Silvia'
'Howie, R. Alan'
'Tiekink, Edward R. T.'
'Wardell, James L.'
'Wardell, Solange M. S. V.'

_publ_section_title (<i>S</i>)-6-Chloro-4-cyclopropylethynyl-4-trifluoromethyl-1<i>H</i>-3,1-benzoxazin-2(4<i>H</i>)-one
_journal_coeditor_code HG2596
_journal_issue 12
_journal_name_full 'Acta Crystallographica Section E'
_journal_page_first o3170
_journal_page_last o3171
_journal_paper_doi 10.1107/S1600536809049101
_journal_volume 65
_journal_year 2009
_chemical_formula_iupac 'C14 H9 Cl F3 N O2'
_chemical_formula_moiety 'C14 H9 Cl F3 N O2'
_chemical_formula_sum 'C14 H9 Cl F3 N O2'
_chemical_formula_weight 315.67
_chemical_name_systematic
;
(<i>S</i>)-6-Chloro-4-cyclopropylethynyl-4-trifluoromethyl-
1<i>H</i>-3,1-benzoxazin-2(4<i>H</i>)-one
;
_space_group_IT_number 19
_symmetry_cell_setting orthorhombic
_symmetry_space_group_name_Hall 'P 2ac 2ab'
_symmetry_space_group_name_H-M 'P 21 21 21'
_atom_sites_solution_hydrogens geom
_atom_sites_solution_primary direct
_atom_sites_solution_secondary difmap
_audit_creation_method SHELXL-97
_cell_angle_alpha 90
_cell_angle_beta 90
_cell_angle_gamma 90
_cell_formula_units_Z 8
_cell_length_a 8.1403(4)
_cell_length_b 13.5859(11)
_cell_length_c 24.962(2)
_cell_measurement_reflns_used 3202
_cell_measurement_temperature 120(2)
_cell_measurement_theta_max 27.5
_cell_measurement_theta_min 2.9
_cell_volume 2760.6(3)
_computing_cell_refinement 'DENZO (Otwinowski & Minor, 1997) and COLLECT (Hooft, 1998)'
_computing_data_collection 'COLLECT (Hooft, 1998)'
_computing_data_reduction 'DENZO (Otwinowski & Minor, 1997) and COLLECT (Hooft, 1998)'
_computing_molecular_graphics 'DIAMOND (Brandenburg, 2006)'
_computing_publication_material 'publCIF (Westrip, 2009)'
_computing_structure_refinement 'SHELXL97 (Sheldrick, 2008)'
_computing_structure_solution 'SHELXS97 (Sheldrick, 2008)'
_diffrn_ambient_temperature 120(2)
_diffrn_detector_area_resol_mean 9.091
_diffrn_measured_fraction_theta_full 0.973
_diffrn_measured_fraction_theta_max 0.973
_diffrn_measurement_device_type 'Bruker--Nonius 95mm CCD camera on \k-goniostat'
_diffrn_measurement_method '\f and \w scans'
_diffrn_radiation_monochromator '10 cm confocal mirrors'
_diffrn_radiation_source 'Bruker-Nonius FR591 rotating anode'
_diffrn_radiation_type MoK\a
_diffrn_radiation_wavelength 0.71073
_diffrn_reflns_av_R_equivalents 0.064
_diffrn_reflns_av_sigmaI/netI 0.098
_diffrn_reflns_limit_h_max 6
_diffrn_reflns_limit_h_min -10
_diffrn_reflns_limit_k_max 17
_diffrn_reflns_limit_k_min -10
_diffrn_reflns_limit_l_max 30
_diffrn_reflns_limit_l_min -32
_diffrn_reflns_number 18370
_diffrn_reflns_theta_full 27.5
_diffrn_reflns_theta_max 27.5
_diffrn_reflns_theta_min 2.9
_diffrn_standards_decay_% 0
_diffrn_standards_number 0
_exptl_absorpt_coefficient_mu 0.314
_exptl_absorpt_correction_T_max 0.988
_exptl_absorpt_correction_T_min 0.917
_exptl_absorpt_correction_type multi-scan
_exptl_absorpt_process_details '(SADABS; Sheldrick, 2003)'
_exptl_crystal_colour colourless
_exptl_crystal_density_diffrn 1.519
_exptl_crystal_density_method 'not measured'
_exptl_crystal_description rod
_exptl_crystal_F_000 1280
_exptl_crystal_size_max 0.28
_exptl_crystal_size_mid 0.08
_exptl_crystal_size_min 0.04
_refine_diff_density_max 0.26
_refine_diff_density_min -0.25
_refine_ls_abs_structure_details 'Flack (1983), 2598 Friedel pairs'
_refine_ls_abs_structure_Flack 0.14(8)
_refine_ls_extinction_method none
_refine_ls_goodness_of_fit_ref 1.03
_refine_ls_hydrogen_treatment mixed
_refine_ls_matrix_type full
_refine_ls_number_parameters 395
_refine_ls_number_reflns 6099
_refine_ls_number_restraints 5
_refine_ls_restrained_S_all 1.03
_refine_ls_R_factor_all 0.122
_refine_ls_R_factor_gt 0.062
_refine_ls_shift/su_max 0.001
_refine_ls_shift/su_mean 0.000
_refine_ls_structure_factor_coef Fsqd
_refine_ls_weighting_details 'calc w=1/[\s^2^(Fo^2^)+(0.0502P)^2^+0.0117P] where P=(Fo^2^+2Fc^2^)/3'
_refine_ls_weighting_scheme calc
_refine_ls_wR_factor_gt 0.108
_refine_ls_wR_factor_ref 0.127
_reflns_number_gt 3675
_reflns_number_total 6099
_reflns_threshold_expression I>2\s(I)
_cod_data_source_file hg2596.cif
_cod_data_source_block I
_cod_depositor_comments
;
The following automatic conversions were performed:
'_symmetry_cell_setting' value 'Orthorhombic' changed to 'orthorhombic'
according to '/home/saulius/struct/CIF-dictionaries/cif_core.dic'
dictionary named 'cif_core.dic' version 2.4.1 from 2010-06-29.

Automatic conversion script
Id: cif_fix_enum 1527 2010-12-29 10:47:43Z saulius 

The following automatic conversions were performed:

'_symmetry_cell_setting' value 'Orthorhombic' changed to
'orthorhombic' according to
/home/saulius/struct/CIF-dictionaries/cif_core.dic dictionary named
'cif_core.dic' version 2.4.1 from 2010-06-29.

Automatic conversion script
Id: cif_fix_values 1715 2011-07-08 13:25:40Z adriana 
;
_cod_database_code 2224285
_cod_database_fobs_code 2224285

loop_
_symmetry_equiv_pos_as_xyz
'x, y, z'
'-x+1/2, -y, z+1/2'
'-x, y+1/2, -z+1/2'
'x+1/2, -y+1/2, -z'

loop_
_atom_site_type_symbol
_atom_site_label
_atom_site_fract_x
_atom_site_fract_y
_atom_site_fract_z
_atom_site_U_iso_or_equiv
_atom_site_adp_type
_atom_site_calc_flag
_atom_site_refinement_flags
_atom_site_occupancy
_atom_site_disorder_assembly
_atom_site_disorder_group
Cl Cl1A -0.51005(11) 0.32715(8) 0.73151(5) 0.0602(3) Uani d . 1 . .
O O2A 0.3501(3) 0.5959(2) 0.74717(10) 0.0507(8) Uani d . 1 . .
O O3A 0.1228(3) 0.59292(19) 0.69880(10) 0.0370(6) Uani d . 1 . .
N N1A 0.1615(4) 0.4768(2) 0.76479(13) 0.0358(8) Uani d . 1 . .
H H1A 0.207(5) 0.457(3) 0.7936(15) 0.043 Uiso d . 1 . .
F F1A -0.0025(3) 0.65810(18) 0.60948(9) 0.0526(6) Uani d . 1 . .
F F2A -0.1987(3) 0.55204(18) 0.60690(8) 0.0512(6) Uani d . 1 . .
F F3A -0.1848(3) 0.65650(16) 0.67151(8) 0.0497(6) Uani d . 1 . .
C C2A 0.2190(5) 0.5547(3) 0.73799(15) 0.0377(9) Uani d . 1 . .
C C4A 0.0094(5) 0.5259(3) 0.67159(14) 0.0348(9) Uani d . 1 . .
C C4AA -0.0859(4) 0.4654(3) 0.71220(14) 0.0334(9) Uani d . 1 . .
C C5A -0.2433(4) 0.4314(3) 0.70474(15) 0.0343(9) Uani d . 1 . .
H H5A -0.3042 0.4503 0.6739 0.045 Uiso calc R 1 . .
C C6A -0.3118(4) 0.3698(3) 0.74239(17) 0.0434(10) Uani d . 1 . .
C C7A -0.2254(4) 0.3397(3) 0.78715(16) 0.0426(10) Uani d . 1 . .
H H7A -0.2726 0.2948 0.8119 0.055 Uiso calc R 1 . .
C C8A -0.0678(4) 0.3764(3) 0.79520(16) 0.0369(9) Uani d . 1 . .
H H8A -0.0077 0.3583 0.8263 0.048 Uiso calc R 1 . .
C C8AA 0.0015(4) 0.4393(3) 0.75789(14) 0.0326(9) Uani d . 1 . .
C C9A -0.0952(5) 0.5989(3) 0.63969(15) 0.0398(10) Uani d . 1 . .
C C10A 0.1021(4) 0.4604(3) 0.63575(16) 0.0366(9) Uani d . 1 . .
C C11A 0.1844(5) 0.4037(3) 0.61164(16) 0.0411(10) Uani d . 1 . .
C C12A 0.2841(5) 0.3343(3) 0.58197(16) 0.0507(11) Uani d . 1 . .
H H12A 0.2696 0.2635 0.5919 0.061 Uiso calc R 1 . .
C C13A 0.3236(5) 0.3538(3) 0.52437(17) 0.0530(12) Uani d . 1 . .
H H13A 0.3292 0.2967 0.4998 0.064 Uiso calc R 1 . .
H H13B 0.2802 0.4150 0.5081 0.064 Uiso calc R 1 . .
C C14A 0.4533(5) 0.3634(4) 0.56533(18) 0.0597(13) Uani d . 1 . .
H H14A 0.4909 0.4306 0.5746 0.072 Uiso calc R 1 . .
H H14B 0.5400 0.3123 0.5663 0.072 Uiso calc R 1 . .
Cl Cl1B 1.21317(12) 0.70229(9) 0.86981(4) 0.0532(3) Uani d . 1 . .
O O2B 0.3568(3) 0.4274(2) 0.85483(11) 0.0607(9) Uani d . 1 . .
O O3B 0.5822(3) 0.4297(2) 0.90321(11) 0.0470(8) Uani d . 1 . .
N N1B 0.5495(4) 0.5424(3) 0.83487(13) 0.0392(9) Uani d . 1 . .
H H1C 0.498(5) 0.566(3) 0.8061(15) 0.047 Uiso d . 1 . .
F F1B 0.7286(3) 0.60158(18) 1.00057(9) 0.0534(6) Uani d . 1 . .
F F2B 0.5402(3) 0.49001(19) 1.00565(9) 0.0612(7) Uani d . 1 . .
F F3B 0.5136(3) 0.61081(19) 0.95046(9) 0.0539(6) Uani d . 1 . .
C C2B 0.4865(5) 0.4670(3) 0.86305(16) 0.0445(10) Uani d . 1 . .
C C4B 0.7093(5) 0.4883(3) 0.92846(15) 0.0388(9) Uani d . 1 . .
C C4BA 0.7914(4) 0.5559(3) 0.88837(14) 0.0333(9) Uani d . 1 . .
C C5B 0.9506(4) 0.5922(3) 0.89599(15) 0.0360(9) Uani d . 1 . .
H H5C 1.0124 0.5729 0.9265 0.047 Uiso calc R 1 . .
C C6B 1.0174(4) 0.6561(3) 0.85898(15) 0.0375(9) Uani d . 1 . .
C C7B 0.9312(4) 0.6826(3) 0.81354(15) 0.0372(10) Uani d . 1 . .
H H7C 0.9780 0.7271 0.7885 0.048 Uiso calc R 1 . .
C C8B 0.7766(4) 0.6439(3) 0.80484(15) 0.0356(9) Uani d . 1 . .
H H8C 0.7182 0.6598 0.7731 0.046 Uiso calc R 1 . .
C C8BA 0.7071(4) 0.5820(3) 0.84245(15) 0.0344(9) Uani d . 1 . .
C C9B 0.6220(5) 0.5474(3) 0.97213(15) 0.0440(11) Uani d . 1 . .
C C10B 0.8249(5) 0.4199(3) 0.95367(16) 0.0461(11) Uani d . 1 . .
C C11B 0.9272(6) 0.3707(3) 0.97389(19) 0.0599(13) Uani d . 1 C .
C C12B 1.0542(6) 0.3081(4) 0.9974(2) 0.0782(17) Uani d D 1 . .
H H12C 1.0219 0.2386 1.0052 0.094 Uiso calc PR 0.50 A 1
H H12E 1.0798 0.2445 0.9791 0.094 Uiso calc PR 0.50 A 2
C C13B 1.1770(9) 0.3495(4) 1.0313(4) 0.120(3) Uani d D 1 C .
H H13C 1.2225 0.3075 1.0601 0.144 Uiso calc PR 0.50 B 1
H H13D 1.1678 0.4202 1.0404 0.144 Uiso calc PR 0.50 B 1
H H13E 1.1876 0.4221 1.0312 0.144 Uiso calc PR 0.50 B 2
H H13F 1.2834 0.3143 1.0332 0.144 Uiso calc PR 0.50 B 2
C C14B 1.2189(13) 0.3225(12) 0.9731(6) 0.135(6) Uani d PD 0.50 C 1
H H14C 1.2329 0.3767 0.9470 0.162 Uiso calc PR 0.50 C 1
H H14D 1.2878 0.2637 0.9667 0.162 Uiso calc PR 0.50 C 1
C C14C 1.0387(19) 0.3074(14) 1.0626(5) 0.165(9) Uani d PD 0.50 C 2
H H14E 0.9600 0.3532 1.0796 0.198 Uiso calc PR 0.50 C 2
H H14F 1.0567 0.2444 1.0817 0.198 Uiso calc PR 0.50 C 2

loop_
_atom_site_aniso_label
_atom_site_aniso_U_11
_atom_site_aniso_U_22
_atom_site_aniso_U_33
_atom_site_aniso_U_12
_atom_site_aniso_U_13
_atom_site_aniso_U_23
Cl1A 0.0346(5) 0.0526(7) 0.0935(9) -0.0044(5) 0.0009(5) 0.0029(7)
O2A 0.0581(18) 0.0487(19) 0.0454(18) -0.0176(14) -0.0172(14) 0.0066(15)
O3A 0.0439(15) 0.0350(17) 0.0321(15) -0.0036(12) -0.0100(12) 0.0013(13)
N1A 0.0408(19) 0.034(2) 0.033(2) -0.0030(14) -0.0090(14) 0.0037(17)
F1A 0.0536(13) 0.0630(16) 0.0411(14) 0.0041(13) 0.0026(11) 0.0163(13)
F2A 0.0464(13) 0.0691(17) 0.0380(13) 0.0053(12) -0.0114(11) -0.0007(13)
F3A 0.0596(14) 0.0504(15) 0.0393(13) 0.0158(12) 0.0032(10) 0.0000(12)
C2A 0.046(2) 0.037(2) 0.031(2) -0.004(2) -0.0032(19) 0.001(2)
C4A 0.036(2) 0.039(2) 0.029(2) 0.0024(18) -0.0054(16) -0.0042(19)
C4AA 0.040(2) 0.031(2) 0.030(2) 0.0059(17) 0.0014(16) -0.0010(19)
C5A 0.031(2) 0.034(2) 0.037(2) 0.0050(16) -0.0057(16) -0.0082(19)
C6A 0.039(2) 0.036(3) 0.055(3) 0.0028(18) 0.005(2) -0.006(2)
C7A 0.045(2) 0.033(2) 0.049(3) 0.0018(19) 0.011(2) -0.003(2)
C8A 0.044(2) 0.032(2) 0.035(2) 0.0074(17) 0.0016(18) 0.0007(19)
C8AA 0.036(2) 0.031(2) 0.030(2) 0.0026(17) 0.0033(17) -0.0059(18)
C9A 0.046(2) 0.044(3) 0.030(2) 0.008(2) 0.0004(18) 0.002(2)
C10A 0.034(2) 0.041(3) 0.034(2) -0.0009(18) -0.0027(17) -0.001(2)
C11A 0.040(2) 0.044(3) 0.039(2) -0.001(2) -0.0028(19) 0.005(2)
C12A 0.061(3) 0.040(3) 0.051(3) 0.002(2) 0.018(2) 0.005(2)
C13A 0.054(3) 0.055(3) 0.049(3) 0.005(2) 0.012(2) -0.001(2)
C14A 0.042(3) 0.068(4) 0.070(3) 0.012(2) 0.007(2) 0.003(3)
Cl1B 0.0405(6) 0.0650(8) 0.0541(7) -0.0059(5) -0.0014(5) 0.0164(6)
O2B 0.0549(19) 0.073(2) 0.054(2) -0.0245(17) -0.0208(15) 0.0135(17)
O3B 0.0509(16) 0.0488(19) 0.0415(18) -0.0135(14) -0.0137(13) 0.0082(15)
N1B 0.045(2) 0.043(2) 0.029(2) 0.0009(15) -0.0112(14) 0.0047(18)
F1B 0.0537(14) 0.0714(17) 0.0350(12) -0.0047(12) -0.0044(11) -0.0097(13)
F2B 0.0564(15) 0.088(2) 0.0389(15) -0.0101(13) 0.0021(11) 0.0188(14)
F3B 0.0457(13) 0.0757(18) 0.0402(14) 0.0112(13) -0.0009(11) 0.0075(13)
C2B 0.048(3) 0.052(3) 0.034(2) -0.006(2) -0.016(2) 0.004(2)
C4B 0.039(2) 0.040(2) 0.037(2) -0.0039(19) -0.0116(18) 0.002(2)
C4BA 0.038(2) 0.031(2) 0.031(2) 0.0003(18) 0.0004(17) -0.0039(18)
C5B 0.037(2) 0.039(3) 0.032(2) 0.0036(17) -0.0053(17) 0.006(2)
C6B 0.034(2) 0.041(2) 0.037(2) 0.0032(18) -0.0011(17) 0.003(2)
C7B 0.048(2) 0.032(2) 0.032(2) 0.0035(19) 0.0070(17) 0.0009(19)
C8B 0.046(2) 0.034(2) 0.026(2) 0.0097(18) 0.0012(17) 0.0017(18)
C8BA 0.032(2) 0.038(2) 0.033(2) 0.0078(17) -0.0056(17) -0.0085(19)
C9B 0.045(3) 0.062(3) 0.025(2) -0.006(2) -0.0056(19) 0.010(2)
C10B 0.052(3) 0.046(3) 0.040(3) -0.012(2) -0.010(2) 0.011(2)
C11B 0.066(3) 0.049(3) 0.064(3) -0.012(2) -0.022(3) 0.016(3)
C12B 0.094(4) 0.044(3) 0.096(4) 0.002(3) -0.042(3) 0.022(3)
C13B 0.129(6) 0.061(4) 0.169(8) 0.032(4) -0.099(6) -0.027(5)
C14B 0.071(8) 0.197(17) 0.136(13) 0.054(9) 0.004(8) 0.086(13)
C14C 0.169(15) 0.24(2) 0.081(10) 0.143(16) 0.016(9) 0.061(12)

loop_
_atom_type_symbol
_atom_type_description
_atom_type_scat_dispersion_real
_atom_type_scat_dispersion_imag
_atom_type_scat_source
C C 0.0033 0.0016 'International Tables Vol C Tables 4.2.6.8 and 6.1.1.4'
H H 0.0000 0.0000 'International Tables Vol C Tables 4.2.6.8 and 6.1.1.4'
Cl Cl 0.1484 0.1585 'International Tables Vol C Tables 4.2.6.8 and 6.1.1.4'
F F 0.0171 0.0103 'International Tables Vol C Tables 4.2.6.8 and 6.1.1.4'
N N 0.0061 0.0033 'International Tables Vol C Tables 4.2.6.8 and 6.1.1.4'
O O 0.0106 0.0060 'International Tables Vol C Tables 4.2.6.8 and 6.1.1.4'

loop_
_geom_angle_atom_site_label_1
_geom_angle_atom_site_label_2
_geom_angle_atom_site_label_3
_geom_angle_site_symmetry_1
_geom_angle_site_symmetry_3
_geom_angle
_geom_angle_publ_flag
C2A O3A C4A . . 117.4(3) ?
C2A N1A C8AA . . 123.3(3) ?
C2A N1A H1A . . 121(3) ?
C8AA N1A H1A . . 113(3) ?
O2A C2A N1A . . 124.9(4) ?
O2A C2A O3A . . 117.6(3) ?
N1A C2A O3A . . 117.5(3) ?
O3A C4A C10A . . 109.6(3) ?
O3A C4A C4AA . . 110.4(3) ?
C10A C4A C4AA . . 110.0(3) ?
O3A C4A C9A . . 100.9(3) ?
C10A C4A C9A . . 111.1(3) ?
C4AA C4A C9A . . 114.4(3) ?
C5A C4AA C8AA . . 120.1(3) ?
C5A C4AA C4A . . 124.6(3) ?
C8AA C4AA C4A . . 115.1(3) ?
C4AA C5A C6A . . 119.3(3) ?
C4AA C5A H5A . . 120.3 ?
C6A C5A H5A . . 120.3 ?
C5A C6A C7A . . 121.7(4) ?
C5A C6A Cl1A . . 118.2(3) ?
C7A C6A Cl1A . . 120.1(3) ?
C6A C7A C8A . . 118.7(4) ?
C6A C7A H7A . . 120.6 ?
C8A C7A H7A . . 120.6 ?
C8AA C8A C7A . . 120.0(4) ?
C8AA C8A H8A . . 120.0 ?
C7A C8A H8A . . 120.0 ?
C8A C8AA C4AA . . 120.1(4) ?
C8A C8AA N1A . . 121.2(3) ?
C4AA C8AA N1A . . 118.7(3) ?
F3A C9A F1A . . 107.0(3) ?
F3A C9A F2A . . 107.4(3) ?
F1A C9A F2A . . 107.3(3) ?
F3A C9A C4A . . 112.0(3) ?
F1A C9A C4A . . 111.7(3) ?
F2A C9A C4A . . 111.2(3) ?
C11A C10A C4A . . 173.0(4) ?
C10A C11A C12A . . 179.7(5) ?
C11A C12A C14A . . 119.2(4) ?
C11A C12A C13A . . 119.8(4) ?
C14A C12A C13A . . 59.2(3) ?
C11A C12A H12A . . 115.7 ?
C14A C12A H12A . . 115.7 ?
C13A C12A H12A . . 115.7 ?
C14A C13A C12A . . 60.3(3) ?
C14A C13A H13A . . 117.7 ?
C12A C13A H13A . . 117.7 ?
C14A C13A H13B . . 117.7 ?
C12A C13A H13B . . 117.7 ?
H13A C13A H13B . . 114.9 ?
C13A C14A C12A . . 60.6(3) ?
C13A C14A H14A . . 117.7 ?
C12A C14A H14A . . 117.7 ?
C13A C14A H14B . . 117.7 ?
C12A C14A H14B . . 117.7 ?
H14A C14A H14B . . 114.8 ?
C2B O3B C4B . . 121.4(3) ?
C2B N1B C8BA . . 124.8(4) ?
C2B N1B H1C . . 121(3) ?
C8BA N1B H1C . . 114(3) ?
O2B C2B N1B . . 126.0(4) ?
O2B C2B O3B . . 117.3(4) ?
N1B C2B O3B . . 116.7(4) ?
O3B C4B C10B . . 107.3(3) ?
O3B C4B C4BA . . 111.2(3) ?
C10B C4B C4BA . . 112.6(3) ?
O3B C4B C9B . . 105.5(3) ?
C10B C4B C9B . . 109.0(3) ?
C4BA C4B C9B . . 111.0(3) ?
C8BA C4BA C5B . . 118.8(3) ?
C8BA C4BA C4B . . 119.0(3) ?
C5B C4BA C4B . . 122.2(3) ?
C6B C5B C4BA . . 119.7(3) ?
C6B C5B H5C . . 120.1 ?
C4BA C5B H5C . . 120.1 ?
C5B C6B C7B . . 120.9(3) ?
C5B C6B Cl1B . . 119.1(3) ?
C7B C6B Cl1B . . 120.0(3) ?
C8B C7B C6B . . 119.5(4) ?
C8B C7B H7C . . 120.2 ?
C6B C7B H7C . . 120.2 ?
C7B C8B C8BA . . 119.9(3) ?
C7B C8B H8C . . 120.1 ?
C8BA C8B H8C . . 120.1 ?
C8B C8BA C4BA . . 121.1(3) ?
C8B C8BA N1B . . 121.1(3) ?
C4BA C8BA N1B . . 117.8(3) ?
F2B C9B F1B . . 108.3(3) ?
F2B C9B F3B . . 107.5(3) ?
F1B C9B F3B . . 106.6(4) ?
F2B C9B C4B . . 112.0(4) ?
F1B C9B C4B . . 111.4(3) ?
F3B C9B C4B . . 110.8(3) ?
C11B C10B C4B . . 174.7(4) ?
C10B C11B C12B . . 178.3(6) ?
C13B C12B C11B . . 120.4(5) ?
C13B C12B C14B . . 63.7(6) ?
C11B C12B C14B . . 113.4(6) ?
C13B C12B C14C . . 57.7(6) ?
C11B C12B C14C . . 110.5(7) ?
C14B C12B C14C . . 118.6(8) ?
C13B C12B H12C . . 116.2 ?
C11B C12B H12C . . 116.2 ?
C14B C12B H12C . . 116.2 ?
C14C C12B H12C . . 77.3 ?
C13B C12B H12E . . 117.8 ?
C11B C12B H12E . . 117.8 ?
C14B C12B H12E . . 74.9 ?
C14C C12B H12E . . 117.8 ?
H12C C12B H12E . . 47.7 ?
C12B C13B C14C . . 68.2(6) ?
C12B C13B C14B . . 60.0(5) ?
C14C C13B C14B . . 125.0(9) ?
C12B C13B H13C . . 117.8 ?
C14C C13B H13C . . 71.3 ?
C14B C13B H13C . . 117.8 ?
C12B C13B H13D . . 117.8 ?
C14C C13B H13D . . 101.3 ?
C14B C13B H13D . . 117.8 ?
H13C C13B H13D . . 114.9 ?
C12B C13B H13E . . 116.9 ?
C14C C13B H13E . . 116.9 ?
C14B C13B H13E . . 102.4 ?
H13C C13B H13E . . 123.0 ?
C12B C13B H13F . . 116.9 ?
C14C C13B H13F . . 116.9 ?
C14B C13B H13F . . 74.7 ?
H13C C13B H13F . . 50.2 ?
H13D C13B H13F . . 121.6 ?
H13E C13B H13F . . 113.9 ?
C12B C14B C13B . . 56.3(5) ?
C12B C14B H14C . . 118.1 ?
C13B C14B H14C . . 118.1 ?
C12B C14B H14D . . 118.1 ?
C13B C14B H14D . . 118.1 ?
H14C C14B H14D . . 115.3 ?
C13B C14C C12B . . 54.2(5) ?
C13B C14C H14E . . 118.3 ?
C12B C14C H14E . . 118.3 ?
C13B C14C H14F . . 118.3 ?
C12B C14C H14F . . 118.3 ?
H14E C14C H14F . . 115.6 ?

loop_
_geom_bond_atom_site_label_1
_geom_bond_atom_site_label_2
_geom_bond_site_symmetry_2
_geom_bond_distance
_geom_bond_publ_flag
Cl1A C6A . 1.736(4) ?
O2A C2A . 1.227(4) ?
O3A C2A . 1.356(4) ?
O3A C4A . 1.464(4) ?
N1A C2A . 1.337(5) ?
N1A C8AA . 1.409(5) ?
N1A H1A . 0.85(4) ?
F1A C9A . 1.336(4) ?
F2A C9A . 1.336(4) ?
F3A C9A . 1.333(4) ?
C4A C10A . 1.470(6) ?
C4A C4AA . 1.518(5) ?
C4A C9A . 1.531(5) ?
C4AA C5A . 1.375(5) ?
C4AA C8AA . 1.390(5) ?
C5A C6A . 1.377(5) ?
C5A H5A . 0.9500 ?
C6A C7A . 1.382(5) ?
C7A C8A . 1.391(5) ?
C7A H7A . 0.9500 ?
C8A C8AA . 1.384(5) ?
C8A H8A . 0.9500 ?
C10A C11A . 1.186(5) ?
C11A C12A . 1.448(6) ?
C12A C14A . 1.492(5) ?
C12A C13A . 1.497(5) ?
C12A H12A . 1.0000 ?
C13A C14A . 1.475(6) ?
C13A H13A . 0.9900 ?
C13A H13B . 0.9900 ?
C14A H14A . 0.9900 ?
C14A H14B . 0.9900 ?
Cl1B C6B . 1.734(4) ?
O2B C2B . 1.202(5) ?
O3B C2B . 1.368(4) ?
O3B C4B . 1.450(4) ?
N1B C2B . 1.344(5) ?
N1B C8BA . 1.404(5) ?
N1B H1C . 0.89(4) ?
F1B C9B . 1.341(4) ?
F2B C9B . 1.323(4) ?
F3B C9B . 1.346(4) ?
C4B C10B . 1.465(5) ?
C4B C4BA . 1.514(5) ?
C4B C9B . 1.529(6) ?
C4BA C8BA . 1.383(5) ?
C4BA C5B . 1.400(5) ?
C5B C6B . 1.379(5) ?
C5B H5C . 0.9500 ?
C6B C7B . 1.381(5) ?
C7B C8B . 1.381(5) ?
C7B H7C . 0.9500 ?
C8B C8BA . 1.381(5) ?
C8B H8C . 0.9500 ?
C10B C11B . 1.181(5) ?
C11B C12B . 1.461(6) ?
C12B C13B . 1.425(7) ?
C12B C14B . 1.484(11) ?
C12B C14C . 1.632(12) ?
C12B H12C . 1.0000 ?
C12B H12E . 1.0000 ?
C13B C14C . 1.485(14) ?
C13B C14B . 1.536(13) ?
C13B H13C . 0.9900 ?
C13B H13D . 0.9900 ?
C13B H13E . 0.9900 ?
C13B H13F . 0.9900 ?
C14B H14C . 0.9900 ?
C14B H14D . 0.9900 ?
C14C H14E . 0.9900 ?
C14C H14F . 0.9900 ?

loop_
_geom_hbond_atom_site_label_D
_geom_hbond_atom_site_label_H
_geom_hbond_atom_site_label_A
_geom_hbond_site_symmetry_A
_geom_hbond_distance_DH
_geom_hbond_distance_HA
_geom_hbond_distance_DA
_geom_hbond_angle_DHA
N1A H1A O2B . 0.85(4) 2.00(4) 2.834(4) 167(4)
N1B H1C O2A . 0.89(4) 1.94(4) 2.820(4) 168(4)

loop_
_geom_torsion_atom_site_label_1
_geom_torsion_atom_site_label_2
_geom_torsion_atom_site_label_3
_geom_torsion_atom_site_label_4
_geom_torsion_site_symmetry_1
_geom_torsion_site_symmetry_2
_geom_torsion_site_symmetry_3
_geom_torsion_site_symmetry_4
_geom_torsion
_geom_torsion_publ_flag
C8AA N1A C2A O2A . . . . 171.5(4) ?
C8AA N1A C2A O3A . . . . -6.4(5) ?
C4A O3A C2A O2A . . . . 153.8(3) ?
C4A O3A C2A N1A . . . . -28.2(5) ?
C2A O3A C4A C10A . . . . -73.1(4) ?
C2A O3A C4A C4AA . . . . 48.2(4) ?
C2A O3A C4A C9A . . . . 169.6(3) ?
O3A C4A C4AA C5A . . . . 149.0(3) ?
C10A C4A C4AA C5A . . . . -89.9(4) ?
C9A C4A C4AA C5A . . . . 36.0(5) ?
O3A C4A C4AA C8AA . . . . -35.3(4) ?
C10A C4A C4AA C8AA . . . . 85.8(4) ?
C9A C4A C4AA C8AA . . . . -148.3(3) ?
C8AA C4AA C5A C6A . . . . -1.3(5) ?
C4A C4AA C5A C6A . . . . 174.1(3) ?
C4AA C5A C6A C7A . . . . -1.1(6) ?
C4AA C5A C6A Cl1A . . . . -179.4(3) ?
C5A C6A C7A C8A . . . . 2.8(6) ?
Cl1A C6A C7A C8A . . . . -179.0(3) ?
C6A C7A C8A C8AA . . . . -2.1(5) ?
C7A C8A C8AA C4AA . . . . -0.3(6) ?
C7A C8A C8AA N1A . . . . -179.4(3) ?
C5A C4AA C8AA C8A . . . . 2.0(5) ?
C4A C4AA C8AA C8A . . . . -173.8(3) ?
C5A C4AA C8AA N1A . . . . -178.9(3) ?
C4A C4AA C8AA N1A . . . . 5.3(5) ?
C2A N1A C8AA C8A . . . . -163.0(4) ?
C2A N1A C8AA C4AA . . . . 17.9(5) ?
O3A C4A C9A F3A . . . . -66.2(4) ?
C10A C4A C9A F3A . . . . 177.7(3) ?
C4AA C4A C9A F3A . . . . 52.4(4) ?
O3A C4A C9A F1A . . . . 53.8(4) ?
C10A C4A C9A F1A . . . . -62.3(4) ?
C4AA C4A C9A F1A . . . . 172.4(3) ?
O3A C4A C9A F2A . . . . 173.6(3) ?
C10A C4A C9A F2A . . . . 57.5(4) ?
C4AA C4A C9A F2A . . . . -67.8(4) ?
O3A C4A C10A C11A . . . . 65(4) ?
C4AA C4A C10A C11A . . . . -57(4) ?
C9A C4A C10A C11A . . . . 176(3) ?
C4A C10A C11A C12A . . . . 15E1(10) ?
C10A C11A C12A C14A . . . . 13E1(10) ?
C10A C11A C12A C13A . . . . 6E1(10) ?
C11A C12A C13A C14A . . . . 108.2(5) ?
C11A C12A C14A C13A . . . . -109.2(4) ?
C8BA N1B C2B O2B . . . . -174.4(4) ?
C8BA N1B C2B O3B . . . . 2.6(6) ?
C4B O3B C2B O2B . . . . -158.9(4) ?
C4B O3B C2B N1B . . . . 23.9(5) ?
C2B O3B C4B C10B . . . . -159.3(3) ?
C2B O3B C4B C4BA . . . . -35.7(5) ?
C2B O3B C4B C9B . . . . 84.6(4) ?
O3B C4B C4BA C8BA . . . . 23.4(5) ?
C10B C4B C4BA C8BA . . . . 143.8(3) ?
C9B C4B C4BA C8BA . . . . -93.6(4) ?
O3B C4B C4BA C5B . . . . -156.0(3) ?
C10B C4B C4BA C5B . . . . -35.6(5) ?
C9B C4B C4BA C5B . . . . 86.9(4) ?
C8BA C4BA C5B C6B . . . . 2.6(5) ?
C4B C4BA C5B C6B . . . . -177.9(3) ?
C4BA C5B C6B C7B . . . . -1.9(6) ?
C4BA C5B C6B Cl1B . . . . 178.7(3) ?
C5B C6B C7B C8B . . . . -0.6(6) ?
Cl1B C6B C7B C8B . . . . 178.8(3) ?
C6B C7B C8B C8BA . . . . 2.3(5) ?
C7B C8B C8BA C4BA . . . . -1.6(5) ?
C7B C8B C8BA N1B . . . . 179.4(3) ?
C5B C4BA C8BA C8B . . . . -0.8(5) ?
C4B C4BA C8BA C8B . . . . 179.7(3) ?
C5B C4BA C8BA N1B . . . . 178.2(3) ?
C4B C4BA C8BA N1B . . . . -1.3(5) ?
C2B N1B C8BA C8B . . . . 165.5(4) ?
C2B N1B C8BA C4BA . . . . -13.5(5) ?
O3B C4B C9B F2B . . . . 55.3(4) ?
C10B C4B C9B F2B . . . . -59.6(4) ?
C4BA C4B C9B F2B . . . . 175.8(3) ?
O3B C4B C9B F1B . . . . 176.8(3) ?
C10B C4B C9B F1B . . . . 61.9(4) ?
C4BA C4B C9B F1B . . . . -62.7(4) ?
O3B C4B C9B F3B . . . . -64.7(4) ?
C10B C4B C9B F3B . . . . -179.6(3) ?
C4BA C4B C9B F3B . . . . 55.8(4) ?
O3B C4B C10B C11B . . . . 159(5) ?
C4BA C4B C10B C11B . . . . 36(5) ?
C9B C4B C10B C11B . . . . -88(5) ?
C4B C10B C11B C12B . . . . -107(17) ?
C10B C11B C12B C13B . . . . 140(18) ?
C10B C11B C12B C14B . . . . 67(18) ?
C10B C11B C12B C14C . . . . -157(18) ?
C11B C12B C13B C14C . . . . 96.3(9) ?
C14B C12B C13B C14C . . . . -160.8(10) ?
C11B C12B C13B C14B . . . . -103.0(8) ?
C14C C12B C13B C14B . . . . 160.8(10) ?
C11B C12B C14B C13B . . . . 113.6(6) ?
C14C C12B C14B C13B . . . . -18.5(10) ?
C14C C13B C14B C12B . . . . 21.9(10) ?
C14B C13B C14C C12B . . . . -20.4(9) ?
C11B C12B C14C C13B . . . . -113.7(6) ?
C14B C12B C14C C13B . . . . 19.7(10) ?
